data_4004047
loop_
_publ_author_name
'Walenszus, Francesco'
'Evans, Jack D.'
'Bon, Volodymyr'
'Schwotzer, Friedrich'
'Senkovska, Irena'
'Kaskel, Stefan'

_publ_section_title
;
 Integration of Fluorescent Functionality into Pressure-Amplifying
 Metal--Organic Frameworks
;
_journal_issue 20
_journal_name_full 'Chemistry of Materials'
_journal_page_first 7964
_journal_page_last 7971
_journal_paper_doi 10.1021/acs.chemmater.1c01804
_journal_volume 33
_journal_year 2021
_chemical_formula_sum 'C41 H18 Co2 N2 O11'
_chemical_formula_weight 832.43
_space_group_crystal_system cubic
_space_group_IT_number 225
_space_group_name_Hall '-F 4 2 3'
_space_group_name_H-M_alt 'F m -3 m'
_atom_sites_solution_hydrogens geom
_audit_creation_method SHELXL-2018/3
_cell_angle_alpha 90
_cell_angle_beta 90
_cell_angle_gamma 90
_cell_formula_units_Z 24
_cell_length_a 46.520(5)
_cell_length_b 46.520(5)
_cell_length_c 46.520(5)
_cell_measurement_reflns_used 476
_cell_measurement_temperature 293(2)
_cell_measurement_theta_max 28.4
_cell_measurement_theta_min 2.9
_cell_volume 100674(19)
_computing_cell_refinement 'XDSAPP 2.0'
_computing_data_collection X-Cube
_computing_data_reduction 'XDSAPP 2.0'
_computing_structure_refinement 'SHELXL-2018/3 (Sheldrick, 2018)'
_computing_structure_solution 'SHELXT 2014/5 (Sheldrick, 2014)'
_diffrn_ambient_temperature 293(2)
_diffrn_measured_fraction_theta_full 0.947
_diffrn_measured_fraction_theta_max 0.947
_diffrn_measurement_device_type 'MX-225 CCD'
_diffrn_measurement_method '\D\f scans'
_diffrn_radiation_monochromator 'Si 111'
_diffrn_radiation_type synchrotron
_diffrn_radiation_wavelength 0.895
_diffrn_reflns_av_R_equivalents 0.0441
_diffrn_reflns_av_unetI/netI 0.0130
_diffrn_reflns_Laue_measured_fraction_full 0.947
_diffrn_reflns_Laue_measured_fraction_max 0.947
_diffrn_reflns_limit_h_max 45
_diffrn_reflns_limit_h_min -44
_diffrn_reflns_limit_k_max 51
_diffrn_reflns_limit_k_min -50
_diffrn_reflns_limit_l_max 51
_diffrn_reflns_limit_l_min -50
_diffrn_reflns_number 136238
_diffrn_reflns_point_group_measured_fraction_full 0.947
_diffrn_reflns_point_group_measured_fraction_max 0.947
_diffrn_reflns_theta_full 32.173
_diffrn_reflns_theta_max 32.173
_diffrn_reflns_theta_min 0.955
_diffrn_source synchrotron
_diffrn_source_type 'BESSY BL MX-14.3'
_exptl_absorpt_coefficient_mu 0.394
_exptl_crystal_colour pink
_exptl_crystal_density_diffrn 0.330
_exptl_crystal_description block
_exptl_crystal_F_000 10080
_exptl_crystal_size_max 0.05
_exptl_crystal_size_mid 0.05
_exptl_crystal_size_min 0.05
_refine_diff_density_max 2.296
_refine_diff_density_min -1.755
_refine_diff_density_rms 0.148
_refine_ls_extinction_method none
_refine_ls_goodness_of_fit_ref 1.945
_refine_ls_hydrogen_treatment constr
_refine_ls_matrix_type full
_refine_ls_number_parameters 142
_refine_ls_number_reflns 4080
_refine_ls_number_restraints 86
_refine_ls_restrained_S_all 1.932
_refine_ls_R_factor_all 0.1778
_refine_ls_R_factor_gt 0.1445
_refine_ls_shift/su_max 0.000
_refine_ls_shift/su_mean 0.000
_refine_ls_structure_factor_coef Fsqd
_refine_ls_weighting_details 'w=1/[\s^2^(Fo^2^)+(0.2000P)^2^] where P=(Fo^2^+2Fc^2^)/3'
_refine_ls_weighting_scheme calc
_refine_ls_wR_factor_gt 0.3768
_refine_ls_wR_factor_ref 0.4208
_reflns_Friedel_coverage 0.000
_reflns_number_gt 3243
_reflns_number_total 4080
_reflns_threshold_expression 'I > 2\s(I)'
_cod_data_source_file cm1c01804_si_002.cif
_cod_data_source_block DUT-140Co
_cod_original_cell_volume 100674(35)
_cod_database_code 4004047
_shelx_shelxl_version_number 2018/3
_shelx_space_group_comment
;
The symmetry employed for this shelxl refinement is uniquely defined
by the following loop, which should always be used as a source of
symmetry information in preference to the above space-group names.
They are only intended as comments.
;

loop_
_space_group_symop_operation_xyz
'x, y, z'
'-x, -y, z'
'-x, y, -z'
'x, -y, -z'
'z, x, y'
'z, -x, -y'
'-z, -x, y'
'-z, x, -y'
'y, z, x'
'-y, z, -x'
'y, -z, -x'
'-y, -z, x'
'y, x, -z'
'-y, -x, -z'
'y, -x, z'
'-y, x, z'
'x, z, -y'
'-x, z, y'
'-x, -z, -y'
'x, -z, y'
'z, y, -x'
'z, -y, x'
'-z, y, x'
'-z, -y, -x'
'x, y+1/2, z+1/2'
'-x, -y+1/2, z+1/2'
'-x, y+1/2, -z+1/2'
'x, -y+1/2, -z+1/2'
'z, x+1/2, y+1/2'
'z, -x+1/2, -y+1/2'
'-z, -x+1/2, y+1/2'
'-z, x+1/2, -y+1/2'
'y, z+1/2, x+1/2'
'-y, z+1/2, -x+1/2'
'y, -z+1/2, -x+1/2'
'-y, -z+1/2, x+1/2'
'y, x+1/2, -z+1/2'
'-y, -x+1/2, -z+1/2'
'y, -x+1/2, z+1/2'
'-y, x+1/2, z+1/2'
'x, z+1/2, -y+1/2'
'-x, z+1/2, y+1/2'
'-x, -z+1/2, -y+1/2'
'x, -z+1/2, y+1/2'
'z, y+1/2, -x+1/2'
'z, -y+1/2, x+1/2'
'-z, y+1/2, x+1/2'
'-z, -y+1/2, -x+1/2'
'x+1/2, y, z+1/2'
'-x+1/2, -y, z+1/2'
'-x+1/2, y, -z+1/2'
'x+1/2, -y, -z+1/2'
'z+1/2, x, y+1/2'
'z+1/2, -x, -y+1/2'
'-z+1/2, -x, y+1/2'
'-z+1/2, x, -y+1/2'
'y+1/2, z, x+1/2'
'-y+1/2, z, -x+1/2'
'y+1/2, -z, -x+1/2'
'-y+1/2, -z, x+1/2'
'y+1/2, x, -z+1/2'
'-y+1/2, -x, -z+1/2'
'y+1/2, -x, z+1/2'
'-y+1/2, x, z+1/2'
'x+1/2, z, -y+1/2'
'-x+1/2, z, y+1/2'
'-x+1/2, -z, -y+1/2'
'x+1/2, -z, y+1/2'
'z+1/2, y, -x+1/2'
'z+1/2, -y, x+1/2'
'-z+1/2, y, x+1/2'
'-z+1/2, -y, -x+1/2'
'x+1/2, y+1/2, z'
'-x+1/2, -y+1/2, z'
'-x+1/2, y+1/2, -z'
'x+1/2, -y+1/2, -z'
'z+1/2, x+1/2, y'
'z+1/2, -x+1/2, -y'
'-z+1/2, -x+1/2, y'
'-z+1/2, x+1/2, -y'
'y+1/2, z+1/2, x'
'-y+1/2, z+1/2, -x'
'y+1/2, -z+1/2, -x'
'-y+1/2, -z+1/2, x'
'y+1/2, x+1/2, -z'
'-y+1/2, -x+1/2, -z'
'y+1/2, -x+1/2, z'
'-y+1/2, x+1/2, z'
'x+1/2, z+1/2, -y'
'-x+1/2, z+1/2, y'
'-x+1/2, -z+1/2, -y'
'x+1/2, -z+1/2, y'
'z+1/2, y+1/2, -x'
'z+1/2, -y+1/2, x'
'-z+1/2, y+1/2, x'
'-z+1/2, -y+1/2, -x'
'-x, -y, -z'
'x, y, -z'
'x, -y, z'
'-x, y, z'
'-z, -x, -y'
'-z, x, y'
'z, x, -y'
'z, -x, y'
'-y, -z, -x'
'y, -z, x'
'-y, z, x'
'y, z, -x'
'-y, -x, z'
'y, x, z'
'-y, x, -z'
'y, -x, -z'
'-x, -z, y'
'x, -z, -y'
'x, z, y'
'-x, z, -y'
'-z, -y, x'
'-z, y, -x'
'z, -y, -x'
'z, y, x'
'-x, -y+1/2, -z+1/2'
'x, y+1/2, -z+1/2'
'x, -y+1/2, z+1/2'
'-x, y+1/2, z+1/2'
'-z, -x+1/2, -y+1/2'
'-z, x+1/2, y+1/2'
'z, x+1/2, -y+1/2'
'z, -x+1/2, y+1/2'
'-y, -z+1/2, -x+1/2'
'y, -z+1/2, x+1/2'
'-y, z+1/2, x+1/2'
'y, z+1/2, -x+1/2'
'-y, -x+1/2, z+1/2'
'y, x+1/2, z+1/2'
'-y, x+1/2, -z+1/2'
'y, -x+1/2, -z+1/2'
'-x, -z+1/2, y+1/2'
'x, -z+1/2, -y+1/2'
'x, z+1/2, y+1/2'
'-x, z+1/2, -y+1/2'
'-z, -y+1/2, x+1/2'
'-z, y+1/2, -x+1/2'
'z, -y+1/2, -x+1/2'
'z, y+1/2, x+1/2'
'-x+1/2, -y, -z+1/2'
'x+1/2, y, -z+1/2'
'x+1/2, -y, z+1/2'
'-x+1/2, y, z+1/2'
'-z+1/2, -x, -y+1/2'
'-z+1/2, x, y+1/2'
'z+1/2, x, -y+1/2'
'z+1/2, -x, y+1/2'
'-y+1/2, -z, -x+1/2'
'y+1/2, -z, x+1/2'
'-y+1/2, z, x+1/2'
'y+1/2, z, -x+1/2'
'-y+1/2, -x, z+1/2'
'y+1/2, x, z+1/2'
'-y+1/2, x, -z+1/2'
'y+1/2, -x, -z+1/2'
'-x+1/2, -z, y+1/2'
'x+1/2, -z, -y+1/2'
'x+1/2, z, y+1/2'
'-x+1/2, z, -y+1/2'
'-z+1/2, -y, x+1/2'
'-z+1/2, y, -x+1/2'
'z+1/2, -y, -x+1/2'
'z+1/2, y, x+1/2'
'-x+1/2, -y+1/2, -z'
'x+1/2, y+1/2, -z'
'x+1/2, -y+1/2, z'
'-x+1/2, y+1/2, z'
'-z+1/2, -x+1/2, -y'
'-z+1/2, x+1/2, y'
'z+1/2, x+1/2, -y'
'z+1/2, -x+1/2, y'
'-y+1/2, -z+1/2, -x'
'y+1/2, -z+1/2, x'
'-y+1/2, z+1/2, x'
'y+1/2, z+1/2, -x'
'-y+1/2, -x+1/2, z'
'y+1/2, x+1/2, z'
'-y+1/2, x+1/2, -z'
'y+1/2, -x+1/2, -z'
'-x+1/2, -z+1/2, y'
'x+1/2, -z+1/2, -y'
'x+1/2, z+1/2, y'
'-x+1/2, z+1/2, -y'
'-z+1/2, -y+1/2, x'
'-z+1/2, y+1/2, -x'
'z+1/2, -y+1/2, -x'
'z+1/2, y+1/2, x'

loop_
_atom_site_label
_atom_site_type_symbol
_atom_site_fract_x
_atom_site_fract_y
_atom_site_fract_z
_atom_site_U_iso_or_equiv
_atom_site_adp_type
_atom_site_occupancy
_atom_site_site_symmetry_order
_atom_site_calc_flag
_atom_site_refinement_flags_posn
_atom_site_refinement_flags_adp
_atom_site_refinement_flags_occupancy
_atom_site_disorder_assembly
_atom_site_disorder_group
Co1 Co 0.500000 0.500000 0.35070(2) 0.0725(5) Uani 1 8 d S T P . .
Co2 Co 0.500000 0.500000 0.28979(2) 0.0954(6) Uani 1 8 d S T P . .
O1 O 0.45685(8) 0.500000 0.34401(8) 0.1045(11) Uani 1 2 d S T P . .
O2 O 0.45648(10) 0.500000 0.29714(10) 0.1310(15) Uani 1 2 d S T P . .
O3 O 0.500000 0.500000 0.3934(2) 0.216(7) Uani 1 8 d S T P . .
O4 O 0.500000 0.500000 0.24663(19) 0.212(6) Uani 1 8 d S T P . .
C1 C 0.44454(14) 0.500000 0.32008(12) 0.1103(16) Uani 1 2 d S T P . .
C2 C 0.41227(12) 0.500000 0.32010(11) 0.1187(19) Uani 1 2 d S T P A .
C3 C 0.39680(11) 0.500000 0.34548(12) 0.1149(19) Uani 1 2 d S T P A .
H3A H 0.406550 0.500000 0.362928 0.138 Uiso 1 2 calc R U P . .
C4 C 0.36710(13) 0.500000 0.34536(12) 0.136(3) Uani 1 2 d S T P . .
C7 C 0.39731(14) 0.500000 0.29433(14) 0.179(4) Uani 1 2 d DS T P . .
H7A H 0.407640 0.499547 0.277216 0.214 Uiso 1 2 calc R U P A .
N1 N 0.32365(18) 0.5078(4) 0.3230(2) 0.147(4) Uani 0.25 1 d D U P A -1
C5 C 0.35315(16) 0.5077(4) 0.31829(14) 0.129(8) Uani 0.5 1 d D . P A -1
C6 C 0.36760(14) 0.5006(10) 0.2931(2) 0.264(11) Uani 0.5 1 d D . P A -1
H6A H 0.357742 0.496548 0.276189 0.317 Uiso 0.5 1 calc R U P A -1
C8 C 0.3045(2) 0.5135(3) 0.3006(2) 0.150(3) Uani 0.25 1 d DG U P A -1
C9 C 0.2826(2) 0.4939(2) 0.2951(2) 0.154(3) Uani 0.25 1 d G U P A -1
H9A H 0.280742 0.477608 0.306454 0.185 Uiso 0.25 1 calc R U P A -1
C10 C 0.26356(15) 0.4988(3) 0.27261(17) 0.155(3) Uani 0.25 1 d DG U P A -1
C11 C 0.2664(2) 0.5232(3) 0.2556(2) 0.155(3) Uani 0.25 1 d G U P A -1
C12 C 0.2883(2) 0.5428(3) 0.2611(2) 0.156(3) Uani 0.25 1 d G U P A -1
H12A H 0.290180 0.559125 0.249759 0.187 Uiso 0.25 1 calc R U P A -1
C13 C 0.30736(19) 0.5379(2) 0.2836(2) 0.153(3) Uani 0.25 1 d G U P A -1
H13A H 0.322011 0.551031 0.287288 0.184 Uiso 0.25 1 calc R U P A -1
C14 C 0.2398(2) 0.4855(3) 0.2602(2) 0.160(4) Uani 0.125 1 d D U P A -1
O5 O 0.2264(4) 0.4618(4) 0.2664(4) 0.170(6) Uani 0.125 1 d D U P A -1

loop_
_atom_site_aniso_label
_atom_site_aniso_U_11
_atom_site_aniso_U_22
_atom_site_aniso_U_33
_atom_site_aniso_U_23
_atom_site_aniso_U_13
_atom_site_aniso_U_12
Co1 0.0851(6) 0.0851(6) 0.0472(6) 0.000 0.000 0.000
Co2 0.1198(8) 0.1198(8) 0.0467(7) 0.000 0.000 0.000
O1 0.085(2) 0.135(3) 0.094(2) 0.000 -0.0125(17) 0.000
O2 0.108(3) 0.188(4) 0.097(3) 0.000 -0.003(2) 0.000
O3 0.286(11) 0.286(11) 0.075(6) 0.000 0.000 0.000
O4 0.291(10) 0.291(10) 0.052(4) 0.000 0.000 0.000
C1 0.115(4) 0.126(4) 0.090(4) 0.000 -0.009(3) 0.000
C2 0.099(4) 0.171(6) 0.086(4) 0.000 -0.027(3) 0.000
C3 0.084(3) 0.175(6) 0.085(3) 0.000 -0.035(3) 0.000
C4 0.090(3) 0.237(8) 0.081(3) 0.000 -0.043(2) 0.000
C7 0.132(6) 0.325(14) 0.078(4) 0.000 -0.010(3) 0.000
N1 0.091(6) 0.254(10) 0.095(6) 0.013(7) -0.048(3) -0.010(7)
C5 0.110(5) 0.20(2) 0.073(4) 0.002(5) -0.037(3) -0.001(6)
C6 0.123(7) 0.58(3) 0.095(6) -0.08(2) -0.048(5) -0.03(3)
C8 0.096(4) 0.256(9) 0.099(5) 0.015(6) -0.052(3) -0.010(6)
C9 0.102(4) 0.256(9) 0.104(5) 0.017(6) -0.050(4) -0.014(6)
C10 0.101(4) 0.258(9) 0.107(5) 0.017(6) -0.058(4) -0.016(6)
C11 0.101(5) 0.256(9) 0.108(5) 0.016(6) -0.058(4) -0.017(6)
C12 0.102(5) 0.255(9) 0.110(5) 0.017(6) -0.058(4) -0.015(6)
C13 0.100(5) 0.254(9) 0.106(5) 0.014(6) -0.056(4) -0.014(6)
C14 0.105(6) 0.260(10) 0.114(7) 0.020(7) -0.059(5) -0.020(6)
O5 0.115(10) 0.263(12) 0.132(11) 0.027(10) -0.070(9) -0.025(8)

loop_
_atom_type_symbol
_atom_type_description
_atom_type_scat_dispersion_real
_atom_type_scat_dispersion_imag
_atom_type_scat_source
C C 0.0060 0.0030 'International Tables Vol C Tables 4.2.6.8 and 6.1.1.4'
H H 0.0000 0.0000 'International Tables Vol C Tables 4.2.6.8 and 6.1.1.4'
N N 0.0110 0.0060 'International Tables Vol C Tables 4.2.6.8 and 6.1.1.4'
O O 0.0180 0.0100 'International Tables Vol C Tables 4.2.6.8 and 6.1.1.4'
Co Co 0.3030 1.4690 'International Tables Vol C Tables 4.2.6.8 and 6.1.1.4'

loop_
_geom_angle_atom_site_label_1
_geom_angle_atom_site_label_2
_geom_angle_atom_site_label_3
_geom_angle
_geom_angle_site_symmetry_1
_geom_angle_site_symmetry_3
_geom_angle_publ_flag
O3 Co1 O1 98.80(12) . 110 ?
O3 Co1 O1 98.80(12) . 109_665 ?
O1 Co1 O1 162.4(2) 110 109_665 ?
O3 Co1 O1 98.80(12) . 2_665 ?
O1 Co1 O1 88.66(4) 110 2_665 ?
O1 Co1 O1 88.66(4) 109_665 2_665 ?
O3 Co1 O1 98.80(12) . . ?
O1 Co1 O1 88.66(4) 110 . ?
O1 Co1 O1 88.66(4) 109_665 . ?
O1 Co1 O1 162.4(2) 2_665 . ?
O3 Co1 Co2 180.0 . . ?
O1 Co1 Co2 81.20(12) 110 . ?
O1 Co1 Co2 81.20(12) 109_665 . ?
O1 Co1 Co2 81.20(12) 2_665 . ?
O1 Co1 Co2 81.20(12) . . ?
O4 Co2 O2 99.59(14) . 109_665 ?
O4 Co2 O2 99.59(14) . 2_665 ?
O2 Co2 O2 88.41(5) 109_665 2_665 ?
O4 Co2 O2 99.59(14) . 110 ?
O2 Co2 O2 160.8(3) 109_665 110 ?
O2 Co2 O2 88.41(5) 2_665 110 ?
O4 Co2 O2 99.59(14) . . ?
O2 Co2 O2 88.41(5) 109_665 . ?
O2 Co2 O2 160.8(3) 2_665 . ?
O2 Co2 O2 88.41(5) 110 . ?
O4 Co2 Co1 180.0 . . ?
O2 Co2 Co1 80.41(14) 109_665 . ?
O2 Co2 Co1 80.41(14) 2_665 . ?
O2 Co2 Co1 80.41(14) 110 . ?
O2 Co2 Co1 80.41(14) . . ?
C1 O1 Co1 126.0(4) . . ?
C1 O2 Co2 127.1(4) . . ?
O2 C1 O1 125.3(6) . . ?
O2 C1 C2 117.5(5) . . ?
O1 C1 C2 117.2(5) . . ?
C3 C2 C7 118.5(6) . . ?
C3 C2 C1 121.4(4) . . ?
C7 C2 C1 120.1(5) . . ?
C4 C3 C2 121.1(4) . . ?
C4 C3 H3A 119.4 . . ?
C2 C3 H3A 119.4 . . ?
C3 C4 C4 134.8(3) . 22_565 ?
C3 C4 C5 116.6(6) . . ?
C4 C4 C5 107.2(4) 22_565 . ?
C6 C7 C2 122.5(7) . . ?
C6 C7 H7A 118.8 . . ?
C2 C7 H7A 118.8 . . ?
C5 N1 C8 120.8(10) . . ?
N1 C5 C6 127.7(9) . . ?
N1 C5 C4 107.7(6) . . ?
C6 C5 C4 117.0(9) . . ?
C7 C6 C5 116.9(7) . . ?
C7 C6 H6A 121.5 . . ?
C5 C6 H6A 121.5 . . ?
C9 C8 C13 120.0 . . ?
C9 C8 N1 118.7(8) . . ?
C13 C8 N1 121.3(8) . . ?
C8 C9 C10 120.0 . . ?
C8 C9 H9A 120.0 . . ?
C10 C9 H9A 120.0 . . ?
C11 C10 C9 120.0 . . ?
C11 C10 C14 101.7(5) . . ?
C9 C10 C14 138.3(5) . . ?
C10 C11 C12 120.0 . . ?
C13 C12 C11 120.0 . . ?
C13 C12 H12A 120.0 . . ?
C11 C12 H12A 120.0 . . ?
C12 C13 C8 120.0 . . ?
C12 C13 H13A 120.0 . . ?
C8 C13 H13A 120.0 . . ?
O5 C14 C10 131.7(11) . . ?

loop_
_geom_bond_atom_site_label_1
_geom_bond_atom_site_label_2
_geom_bond_distance
_geom_bond_site_symmetry_2
_geom_bond_publ_flag
Co1 O3 1.985(10) . ?
Co1 O1 2.031(4) 110 ?
Co1 O1 2.031(4) 109_665 ?
Co1 O1 2.031(4) 2_665 ?
Co1 O1 2.031(4) . ?
Co1 Co2 2.8335(15) . ?
Co2 O4 2.008(9) . ?
Co2 O2 2.053(5) 109_665 ?
Co2 O2 2.053(5) 2_665 ?
Co2 O2 2.053(5) 110 ?
Co2 O2 2.053(5) . ?
O1 C1 1.252(6) . ?
O2 C1 1.203(7) . ?
C1 C2 1.501(8) . ?
C2 C3 1.383(8) . ?
C2 C7 1.386(8) . ?
C3 C4 1.381(8) . ?
C3 H3A 0.9300 . ?
C4 C4 1.431(13) 22_565 ?
C4 C5 1.461(9) . ?
C7 C6 1.384(5) . ?
C7 H7A 0.9300 . ?
N1 C5 1.390(5) . ?
N1 C8 1.396(4) . ?
C5 C6 1.391(5) . ?
C6 H6A 0.9300 . ?
C8 C9 1.3900 . ?
C8 C13 1.3900 . ?
C9 C10 1.3900 . ?
C9 H9A 0.9300 . ?
C10 C11 1.3900 . ?
C10 C14 1.392(5) . ?
C11 C12 1.3900 . ?
C12 C13 1.3900 . ?
C12 H12A 0.9300 . ?
C13 H13A 0.9300 . ?
C14 O5 1.299(5) . ?
